data_2007407
loop_
_publ_author_name
'Stefano Alini'
'Attilio Citterio'
'Alessandra Farina'
'Maria Cristina Fochi'
'Luciana Malpezzi'

_publ_section_title
;
 3,4,4a,5,6,7,8,8a-Octahydro-8a-hydroxy-2-quinolone and its
 8a-Hydroperoxy Derivative
;
_journal_issue 7
_journal_name_full 'Acta Crystallographica Section C'
_journal_page_first 1000
_journal_page_last 1003
_journal_paper_doi 10.1107/S0108270198001565
_journal_volume 54
_journal_year 1998
_chemical_formula_moiety 'C9 H15 N O2'
_chemical_formula_sum 'C9 H15 N O2'
_chemical_formula_weight 169.22
_chemical_name_systematic 3,4,4a,5,6,7,8,8a-octahydro-8a-hydroxy-2-quinolone
_space_group_IT_number 14
_symmetry_cell_setting monoclinic
_symmetry_space_group_name_Hall '-P 2ybc'
_symmetry_space_group_name_H-M 'P 1 21/c 1'
_audit_creation_method SHELXL-97
_cell_angle_alpha 90.00
_cell_angle_beta 109.82(4)
_cell_angle_gamma 90.00
_cell_formula_units_Z 4
_cell_length_a 14.574(8)
_cell_length_b 6.5096(16)
_cell_length_c 10.103(5)
_cell_measurement_reflns_used 24
_cell_measurement_temperature 293(2)
_cell_measurement_theta_max 38
_cell_measurement_theta_min 22
_cell_volume 901.7(7)
_computing_cell_refinement XSCANS
_computing_data_collection 'XSCANS (Siemens, 1994)'
_computing_data_reduction XSCANS
_computing_molecular_graphics 'SHELXTL/PC (Sheldrick, 1990)'
_computing_publication_material SHELXL97
_computing_structure_refinement 'SHELXL97 (Sheldrick, 1997)'
_computing_structure_solution 'SIR92 (Altomare et al., 1994)'
_diffrn_ambient_temperature 293(2)
_diffrn_measured_fraction_theta_full 0.874
_diffrn_measured_fraction_theta_max 0.874
_diffrn_measurement_device 'Siemens P4'
_diffrn_measurement_method '\q/2\q scans'
_diffrn_radiation_monochromator graphite
_diffrn_radiation_source 'fine-focus sealed tube'
_diffrn_radiation_type CuK\a
_diffrn_radiation_wavelength 1.54178
_diffrn_reflns_av_R_equivalents 0.027
_diffrn_reflns_av_sigmaI/netI 0.020
_diffrn_reflns_limit_h_max 17
_diffrn_reflns_limit_h_min -17
_diffrn_reflns_limit_k_max 7
_diffrn_reflns_limit_k_min -1
_diffrn_reflns_limit_l_max 11
_diffrn_reflns_limit_l_min -1
_diffrn_reflns_number 2231
_diffrn_reflns_theta_full 68.85
_diffrn_reflns_theta_max 68.85
_diffrn_reflns_theta_min 3.22
_diffrn_standards_decay_% <0.5
_diffrn_standards_interval_count 200
_diffrn_standards_number 3
_exptl_absorpt_coefficient_mu 0.710
_exptl_absorpt_correction_type none
_exptl_crystal_colour colourless
_exptl_crystal_density_diffrn 1.247
_exptl_crystal_density_meas ?
_exptl_crystal_density_method none
_exptl_crystal_description 'trigonal prism'
_exptl_crystal_F_000 368
_exptl_crystal_size_max 0.60
_exptl_crystal_size_mid 0.50
_exptl_crystal_size_min 0.40
_refine_diff_density_max 0.17
_refine_diff_density_min -0.16
_refine_ls_extinction_coef 0.0147(12)
_refine_ls_extinction_method SHELXL97
_refine_ls_goodness_of_fit_ref 1.070
_refine_ls_hydrogen_treatment 'H atoms: see text'
_refine_ls_matrix_type full
_refine_ls_number_parameters 138
_refine_ls_number_reflns 1604
_refine_ls_number_restraints 0
_refine_ls_restrained_S_all 1.070
_refine_ls_R_factor_all 0.034
_refine_ls_R_factor_gt 0.037
_refine_ls_shift/su_max 0.001
_refine_ls_shift/su_mean 0.000
_refine_ls_structure_factor_coef Fsqd
_refine_ls_weighting_details 'w = 1/[\s^2^(Fo^2^)+(0.0524P)^2^+0.2042P] where P=(Fo^2^+2Fc^2^)/3'
_refine_ls_weighting_scheme calc
_refine_ls_wR_factor_obs .105
_refine_ls_wR_factor_ref 0.107
_reflns_number_gt 1497
_reflns_number_total 1604
_reflns_threshold_expression I>2\s(I)
_cod_data_source_file bm1184.cif
_cod_data_source_block I
_cod_depositor_comments
;
The following automatic conversions were performed:

'_exptl_crystal_density_meas' value 'not measured' was changed to '?'
- the value is perceived as not measured.

Automatic conversion script
Id: cif_fix_values 3008 2015-01-20 13:52:24Z robertas 

The following automatic conversions were performed:

'_refine_ls_weighting_scheme' value 'calc w =
1/[\s^2^(Fo^2^)+(0.0524P)^2^+0.2042P] where P=(Fo^2^+2Fc^2^)/3' was
changed to 'calc'. New tag '_refine_ls_weighting_details' was
created. The value of the new tag was set to 'w =
1/[\s^2^(Fo^2^)+(0.0524P)^2^+0.2042P] where P=(Fo^2^+2Fc^2^)/3'.

Automatic conversion script
Id: cif_fix_values 3143 2015-03-26 13:38:13Z robertas 
;
_cod_original_sg_symbol_H-M 'P 21/c'
_cod_database_code 2007407

loop_
_symmetry_equiv_pos_as_xyz
'x, y, z'
'-x, y+1/2, -z+1/2'
'-x, -y, -z'
'x, -y-1/2, z-1/2'

loop_
_atom_site_label
_atom_site_fract_x
_atom_site_fract_y
_atom_site_fract_z
_atom_site_U_iso_or_equiv
_atom_site_adp_type
_atom_site_calc_flag
_atom_site_refinement_flags
_atom_site_occupancy
_atom_site_disorder_assembly
_atom_site_disorder_group
_atom_site_type_symbol
O1 .53255(6) .11193(15) .69754(10) .0450(3) Uani d . 1 . . O
N .38693(8) -.04039(17) .60379(11) .0352(3) Uani d . 1 . . N
H1N .4109(11) -.138(3) .6616(17) .050(4) Uiso d . 1 . . H
O2 .30759(7) -.20784(14) .38972(9) .0423(3) Uani d . 1 . . O
H2O .3623(16) -.166(3) .367(2) .076(6) Uiso d . 1 . . H
C2 .44902(9) .11191(19) .60754(13) .0346(3) Uani d . 1 . . C
C3 .41631(11) .2859(2) .50495(15) .0456(4) Uani d . 1 . . C
H3A .4764 .3177 .4763 .063(5) Uiso d R 1 . . H
H3E .4099 .3979 .5579 .055(5) Uiso d R 1 . . H
C4 .32275(11) .2498(2) .38225(15) .0466(4) Uani d . 1 . . C
H4A .2946 .3831 .3431 .060(5) Uiso d R 1 . . H
H4E .3364 .1655 .3075 .060(5) Uiso d R 1 . . H
C5 .15143(11) .0979(3) .31422(18) .0610(5) Uani d . 1 . . C
H5A .1237 .2330 .2792 .075(6) Uiso d R 1 . . H
H5E .1632 .0178 .2331 .083(6) Uiso d R 1 . . H
C6 .08183(11) -.0165(4) .3704(2) .0776(6) Uani d . 1 . . C
H6A .0653 .0739 .4388 .108(9) Uiso d R 1 . . H
H6E .0182 -.0415 .2981 .092(7) Uiso d R 1 . . H
C7 .12485(12) -.2192(3) .43697(19) .0659(5) Uani d . 1 . . C
H7A .1332 -.3163 .3619 .075(6) Uiso d R 1 . . H
H7E .0773 -.2946 .4774 .090(7) Uiso d R 1 . . H
C8 .22432(10) -.1884(3) .55071(15) .0490(4) Uani d . 1 . . C
H8A .2183 -.1007 .6286 .059(5) Uiso d R 1 . . H
H8E .2542 -.3163 .5881 .065(5) Uiso d R 1 . . H
C9 .29335(9) -.07501(19) .49224(12) .0334(3) Uani d . 1 . . C
C10 .24993(10) .1316(2) .42971(15) .0414(3) Uani d . 1 . . C
H10 .2389(11) .211(3) .5056(16) .049(4) Uiso d . 1 . . H

loop_
_atom_site_aniso_label
_atom_site_aniso_U_11
_atom_site_aniso_U_22
_atom_site_aniso_U_33
_atom_site_aniso_U_12
_atom_site_aniso_U_13
_atom_site_aniso_U_23
O1 .0355(5) .0494(6) .0460(6) -.0069(4) .0086(4) -.0091(4)
N .0356(6) .0348(6) .0308(6) -.0037(4) .0057(4) .0032(4)
O2 .0464(6) .0400(5) .0398(5) -.0058(4) .0137(4) -.0096(4)
C2 .0359(6) .0350(6) .0344(7) -.0039(5) .0138(5) -.0077(5)
C3 .0513(8) .0325(7) .0534(8) -.0064(5) .0183(7) .0002(6)
C4 .0554(8) .0358(7) .0466(8) .0033(6) .0147(6) .0096(6)
C5 .0430(8) .0667(11) .0607(10) .0087(7) .0011(7) .0135(8)
C6 .0338(8) .1035(16) .0858(13) -.0012(9) .0077(8) .0067(12)
C7 .0428(8) .0865(13) .0637(11) -.0234(8) .0120(7) .0024(9)
C8 .0449(8) .0605(9) .0415(8) -.0145(7) .0144(6) .0031(7)
C9 .0333(6) .0359(6) .0286(6) -.0036(5) .0075(5) -.0008(5)
C10 .0398(7) .0413(7) .0410(7) .0059(6) .0109(6) .0020(6)

loop_
_atom_type_symbol
_atom_type_description
_atom_type_scat_dispersion_real
_atom_type_scat_dispersion_imag
_atom_type_scat_source
C C 0.0181 0.0091 'International Tables Vol C Tables 4.2.6.8 and 6.1.1.4'
H H 0.0000 0.0000 'International Tables Vol C Tables 4.2.6.8 and 6.1.1.4'
O O 0.0492 0.0322 'International Tables Vol C Tables 4.2.6.8 and 6.1.1.4'
N N 0.0311 0.0180 'International Tables Vol C Tables 4.2.6.8 and 6.1.1.4'

loop_
_geom_angle_atom_site_label_1
_geom_angle_atom_site_label_2
_geom_angle_atom_site_label_3
_geom_angle
_geom_angle_publ_flag
C2 N C9 125.64(11) y
O1 C2 N 120.35(12) ?
O1 C2 C3 120.42(12) ?
N C2 C3 119.21(11) ?
C2 C3 C4 115.75(11) y
C10 C4 C3 110.60(12) ?
C6 C5 C10 111.06(14) ?
C5 C6 C7 111.41(15) ?
C6 C7 C8 111.33(15) ?
C9 C8 C7 110.85(12) ?
O2 C9 N 109.14(10) ?
O2 C9 C8 105.55(11) y
N C9 C8 110.03(11) ?
O2 C9 C10 112.17(11) y
N C9 C10 109.28(10) ?
C8 C9 C10 110.62(12) y
C4 C10 C5 114.13(13) y
C4 C10 C9 109.97(11) ?
C5 C10 C9 109.85(12) ?

loop_
_geom_bond_atom_site_label_1
_geom_bond_atom_site_label_2
_geom_bond_site_symmetry_2
_geom_bond_distance
_geom_bond_publ_flag
O1 C2 . 1.2483(16) y
N C2 . 1.3341(17) y
N C9 . 1.4624(17) y
O2 C9 . 1.4175(16) y
C2 C3 . 1.4996(19) ?
C3 C4 . 1.518(2) ?
C4 C10 . 1.514(2) ?
C5 C6 . 1.515(3) ?
C5 C10 . 1.528(2) ?
C6 C7 . 1.517(3) ?
C7 C8 . 1.527(2) ?
C8 C9 . 1.5195(19) ?
C9 C10 . 1.5286(18) y

loop_
_geom_hbond_atom_site_label_D
_geom_hbond_atom_site_label_H
_geom_hbond_atom_site_label_A
_geom_hbond_site_symmetry_A
_geom_hbond_distance_DH
_geom_hbond_distance_HA
_geom_hbond_distance_DA
_geom_hbond_angle_DHA
O2 H2O O1 3_656 0.94(2) 1.89(2) 2.826(2) 172(2)
N H1N O1 2_646 0.85(2) 2.14(2) 2.989(2) 178(2)

loop_
_geom_torsion_atom_site_label_1
_geom_torsion_atom_site_label_2
_geom_torsion_atom_site_label_3
_geom_torsion_atom_site_label_4
_geom_torsion
_geom_torsion_publ_flag
C9 C10 C5 C6 57.38(19) ?
C10 C5 C6 C7 -56.0(2) ?
C5 C6 C7 C8 54.7(2) ?
C6 C7 C8 C9 -55.3(2) ?
C7 C8 C9 C10 57.09(17) ?
C8 C9 C10 C5 -57.98(15) ?
C9 N C2 C3 11.37(19) y
N C2 C3 C4 -13.97(19) y
C2 C3 C4 C10 38.18(17) ?
C3 C4 C10 C9 -59.03(15) ?
C4 C10 C9 N 54.32(14) ?
C10 C9 N C2 -31.71(16) ?
O2 C9 C10 H10 176.9(10) y
O1 C2 N H1N -5.0(12) ?
C2 N C9 C8 -153.35(13) y
C2 N C9 O2 91.28(15) y
C3 C4 C10 C5 177.01(12) ?
N C9 C8 C7 177.93(13) ?
C4 C10 C5 C6 -178.60(15) ?
N C9 O2 H2O -46.0(13) y
C10 C9 O2 H2O 75.2(13) ?
